data_1551934
loop_
_publ_author_name
'Wu, Xiaolu'
'Zhang, Pengfei'
'Yang, Zhi'
'Zhang, Shaowen'
'Liu, Hao'
'Chi, Weijie'
'Li, Xiaofang'
'Dong, Yuping'
'Qiu, Nannan'
'Yan, Li'

_publ_section_title
;
 Polymerization of phenylacetylenes by binuclear rhodium catalysts with
 different para-binucleating phenoxyiminato linkages
;
_journal_issue 30
_journal_name_full 'Polymer Chemistry'
_journal_page_first 4163
_journal_paper_doi 10.1039/C9PY00594C
_journal_volume 10
_journal_year 2019
_chemical_absolute_configuration ad
_chemical_formula_moiety 'C22 H23 N O Rh, 2(C H4 O)'
_chemical_formula_sum 'C24 H31 N O3 Rh'
_chemical_formula_weight 484.41
_space_group_crystal_system monoclinic
_space_group_IT_number 4
_space_group_name_Hall 'P 2yb'
_space_group_name_H-M_alt 'P 1 21 1'
_symmetry_space_group_name_Hall 'P 2yb'
_symmetry_space_group_name_H-M 'P 1 21 1'
_atom_sites_solution_hydrogens geom
_atom_sites_solution_primary heavy
_atom_sites_solution_secondary difmap
_audit_creation_date 2016-06-01
_audit_creation_method
;
Olex2 1.2
(compiled 2016.02.19 svn.r3266 for OlexSys, GUI svn.r5155)
;
_audit_update_record
;
2017-01-15 deposited with the CCDC.    2019-06-21 downloaded from the CCDC.
;
_cell_angle_alpha 90.00
_cell_angle_beta 112.96(3)
_cell_angle_gamma 90.00
_cell_formula_units_Z 2
_cell_length_a 10.222(2)
_cell_length_b 9.1756(18)
_cell_length_c 12.967(3)
_cell_measurement_reflns_used 4178
_cell_measurement_temperature 153.1500
_cell_measurement_theta_max 27.4855
_cell_measurement_theta_min 1.7056
_cell_volume 1119.9(5)
_computing_cell_refinement 'CrystalClear (Rigaku Inc., 2008)'
_computing_data_collection 'CrystalClear (Rigaku Inc., 2008)'
_computing_data_reduction 'CrystalClear (Rigaku Inc., 2008)'
_computing_molecular_graphics 'Olex2 (Dolomanov et al., 2009)'
_computing_publication_material 'Olex2 (Dolomanov et al., 2009)'
_computing_structure_refinement 'XL (Sheldrick, 2008)'
_computing_structure_solution
;
????
;
_diffrn_ambient_temperature 153.1500
_diffrn_detector_area_resol_mean 28.5714
_diffrn_measured_fraction_theta_full 0.992
_diffrn_measured_fraction_theta_max 0.992
_diffrn_measurement_details
;
scan:
    Number of images: 360
               Slice: -110.0000 - 70.0000
         Image width: 0.5000
            Exp time: 1.0000
       Rotation axis: Omega
               Omega: 0.0000
                 Chi: 45.0000
                 Phi: 270.0000
                 XTD: 44.8393
              2theta: -20.2063
scan:
    Number of images: 290
               Slice: -86.0000 - 59.0000
         Image width: 0.5000
            Exp time: 1.0000
       Rotation axis: Omega
               Omega: 0.0000
                 Chi: 45.0000
                 Phi: 180.0000
                 XTD: 44.8393
              2theta: -20.2063
;
_diffrn_measurement_device
;
Saturn724+ (2x2 bin mode)
;
_diffrn_measurement_device_details
;
AFC10: Fixed Chi 2 circle
;
_diffrn_measurement_device_type 'multiwire proportional'
_diffrn_measurement_method dtprofit.ref
_diffrn_orient_matrix_type d*Trek
_diffrn_orient_matrix_UB_11 0.0305
_diffrn_orient_matrix_UB_12 0.0808
_diffrn_orient_matrix_UB_13 -0.0619
_diffrn_orient_matrix_UB_21 0.0233
_diffrn_orient_matrix_UB_22 0.0591
_diffrn_orient_matrix_UB_23 0.0886
_diffrn_orient_matrix_UB_31 0.0814
_diffrn_orient_matrix_UB_32 -0.0028
_diffrn_orient_matrix_UB_33 -0.0195
_diffrn_radiation_detector CCD
_diffrn_radiation_monochromator 'Graphite Monochromator'
_diffrn_radiation_type MoK\a
_diffrn_radiation_wavelength 0.71073
_diffrn_reflns_av_R_equivalents 0.0278
_diffrn_reflns_av_unetI/netI 0.0403
_diffrn_reflns_limit_h_max 13
_diffrn_reflns_limit_h_min -12
_diffrn_reflns_limit_k_max 11
_diffrn_reflns_limit_k_min -11
_diffrn_reflns_limit_l_max 16
_diffrn_reflns_limit_l_min -16
_diffrn_reflns_number 8053
_diffrn_reflns_theta_full 27.50
_diffrn_reflns_theta_max 27.50
_diffrn_reflns_theta_min 2.80
_diffrn_source 'Rotating Anode'
_diffrn_source_current 90.0000
_diffrn_source_power 4.5000
_diffrn_source_voltage 50.0000
_exptl_absorpt_coefficient_mu 0.786
_exptl_absorpt_correction_T_max 1.0000
_exptl_absorpt_correction_T_min 0.8332
_exptl_absorpt_correction_type multi-scan
_exptl_absorpt_process_details 'CrystalClear (Rigaku Inc., 2008)'
_exptl_crystal_colour orange
_exptl_crystal_colour_primary orange
_exptl_crystal_density_diffrn 1.437
_exptl_crystal_density_method 'not measured'
_exptl_crystal_description block
_exptl_crystal_F_000 502
_exptl_crystal_size_max 0.23
_exptl_crystal_size_mid 0.2
_exptl_crystal_size_min 0.17
_refine_diff_density_max 0.767
_refine_diff_density_min -0.588
_refine_diff_density_rms 0.073
_refine_ls_abs_structure_details 'Flack H D (1983), Acta Cryst. A39, 876-881'
_refine_ls_abs_structure_Flack 0.04(3)
_refine_ls_extinction_method none
_refine_ls_goodness_of_fit_ref 1.055
_refine_ls_hydrogen_treatment constr
_refine_ls_matrix_type full
_refine_ls_number_parameters 265
_refine_ls_number_reflns 4888
_refine_ls_number_restraints 1
_refine_ls_restrained_S_all 1.055
_refine_ls_R_factor_all 0.0324
_refine_ls_R_factor_gt 0.0318
_refine_ls_shift/su_max 0.001
_refine_ls_shift/su_mean 0.000
_refine_ls_structure_factor_coef Fsqd
_refine_ls_weighting_details 'calc w=1/[\s^2^(Fo^2^)+(0.0310P)^2^+0.8030P] where P=(Fo^2^+2Fc^2^)/3'
_refine_ls_weighting_scheme calc
_refine_ls_wR_factor_gt 0.0734
_refine_ls_wR_factor_ref 0.0741
_reflns_number_gt 4809
_reflns_number_total 4888
_reflns_threshold_expression >2sigma(I)
_cod_data_source_file c9py00594c2.cif
_cod_data_source_block bwn16218
_cod_depositor_comments
;
The following automatic conversions were performed:

'_exptl_absorpt_correction_type' value 'Multi-scan' changed to
'multi-scan' according to
/home/data/users/saulius/crontab/automatic-downloads/rss-feeds/RSC/lib/dictionaries/cif_core.dic
dictionary named 'cif_core.dic' version 2.4.2 from 2011-04-26.

Automatic conversion script
Id: cif_fix_values 4973 2017-02-22 13:04:09Z antanas 

 Adding full bibliography for 1551934--1551938.cif.
;
_cod_original_cell_volume 1119.9(4)
_cod_database_code 1551934
_diffrn_number_total 2721
_olex2_refinement_description
;
1. Fixed Uiso
 At 1.2 times of:
  All C(H) groups, All C(H,H) groups, All O(H) groups
 At 1.5 times of:
  All C(H,H,H) groups
2.a Riding coordinates:
 O2(H2A), O3(H3A)
2.b Ternary CH refined with riding coordinates:
 C1(H1), C2(H2), C3(H3), C5(H5), C6(H6), C7(H7), C16(H16)
2.c Secondary CH2 refined with riding coordinates:
 C4(H4A,H4B), C8(H8A,H8B)
2.d Aromatic/amide H refined with riding coordinates:
 C11(H11), C12(H12), C13(H13), C14(H14), C18(H18), C19(H19), C20(H20),
 C21(H21), C22(H22)
2.e Idealised Me refined as rotating group:
 C15(H15A,H15B,H15C), C23(H23A,H23B,H23C), C24(H24A,H24B,H24C)
;
_olex2_submission_special_instructions 'No special instructions were received'

loop_
_space_group_symop_id
_space_group_symop_operation_xyz
1 'x, y, z'
2 '-x, y+1/2, -z'

loop_
_atom_site_label
_atom_site_type_symbol
_atom_site_fract_x
_atom_site_fract_y
_atom_site_fract_z
_atom_site_U_iso_or_equiv
_atom_site_adp_type
_atom_site_occupancy
_atom_site_calc_flag
_atom_site_refinement_flags_posn
Rh1 Rh 0.457028(19) 0.26181(3) 0.086235(15) 0.02024(7) Uani 1 d .
O1 O 0.6720(2) 0.2455(4) 0.17454(17) 0.0266(6) Uani 1 d .
N1 N 0.4290(3) 0.3285(3) 0.2357(2) 0.0210(5) Uani 1 d .
C1 C 0.4658(4) 0.3031(4) -0.0729(3) 0.0240(8) Uani 1 d .
H1 H 0.5484 0.3508 -0.0822 0.029 Uiso 1 calc R
C2 C 0.4567(4) 0.1534(4) -0.0586(3) 0.0259(8) Uani 1 d .
H2 H 0.5323 0.0832 -0.0568 0.031 Uiso 1 calc R
C3 C 0.2976(4) 0.1156(4) -0.1075(3) 0.0252(8) Uani 1 d .
H3 H 0.2709 0.0111 -0.1259 0.030 Uiso 1 calc R
C4 C 0.2411(4) 0.2271(3) -0.2042(3) 0.0272(8) Uani 1 d .
H4A H 0.2772 0.2093 -0.2637 0.033 Uiso 1 calc R
H4B H 0.1361 0.2337 -0.2370 0.033 Uiso 1 calc R
C5 C 0.3119(4) 0.3581(4) -0.1301(3) 0.0293(9) Uani 1 d .
H5 H 0.2974 0.4558 -0.1671 0.035 Uiso 1 calc R
C6 C 0.2638(5) 0.3399(6) -0.0317(4) 0.0272(10) Uani 1 d .
H6 H 0.2034 0.4129 -0.0134 0.033 Uiso 1 calc R
C7 C 0.2526(5) 0.1887(6) -0.0196(4) 0.0269(10) Uani 1 d .
H7 H 0.1841 0.1436 0.0090 0.032 Uiso 1 calc R
C8 C 0.5466(4) 0.4357(3) 0.2932(3) 0.0241(6) Uani 1 d .
H8A H 0.5500 0.5082 0.2377 0.029 Uiso 1 calc R
H8B H 0.5253 0.4884 0.3514 0.029 Uiso 1 calc R
C9 C 0.6897(4) 0.3638(4) 0.3467(3) 0.0261(7) Uani 1 d .
C10 C 0.7436(3) 0.2716(6) 0.2847(2) 0.0253(6) Uani 1 d .
C11 C 0.8773(4) 0.2088(4) 0.3393(3) 0.0342(8) Uani 1 d .
H11 H 0.9143 0.1462 0.2989 0.041 Uiso 1 calc R
C12 C 0.9577(4) 0.2365(5) 0.4525(3) 0.0402(11) Uani 1 d .
H12 H 1.0480 0.1918 0.4887 0.048 Uiso 1 calc R
C13 C 0.9057(4) 0.3293(5) 0.5121(3) 0.0428(10) Uani 1 d .
H13 H 0.9608 0.3501 0.5886 0.051 Uiso 1 calc R
C14 C 0.7721(4) 0.3914(4) 0.4587(3) 0.0348(8) Uani 1 d .
H14 H 0.7364 0.4543 0.4998 0.042 Uiso 1 calc R
C15 C 0.3073(4) 0.1021(4) 0.2558(3) 0.0324(8) Uani 1 d .
H15A H 0.3340 0.0518 0.2002 0.049 Uiso 1 calc GR
H15B H 0.2150 0.1498 0.2180 0.049 Uiso 1 calc GR
H15C H 0.3008 0.0314 0.3102 0.049 Uiso 1 calc GR
C16 C 0.4191(3) 0.2163(3) 0.3162(3) 0.0227(7) Uani 1 d .
H16 H 0.5131 0.1656 0.3493 0.027 Uiso 1 calc R
C17 C 0.3898(3) 0.2853(4) 0.4122(3) 0.0236(8) Uani 1 d .
C18 C 0.4767(3) 0.2545(7) 0.5229(2) 0.0287(6) Uani 1 d .
H18 H 0.5556 0.1909 0.5391 0.034 Uiso 1 calc R
C19 C 0.4486(5) 0.3166(5) 0.6104(3) 0.0400(9) Uani 1 d .
H19 H 0.5078 0.2942 0.6858 0.048 Uiso 1 calc R
C20 C 0.3349(5) 0.4106(4) 0.5881(4) 0.0414(10) Uani 1 d .
H20 H 0.3169 0.4537 0.6478 0.050 Uiso 1 calc R
C21 C 0.2485(5) 0.4411(4) 0.4792(4) 0.0399(9) Uani 1 d .
H21 H 0.1702 0.5052 0.4639 0.048 Uiso 1 calc R
C22 C 0.2738(4) 0.3797(4) 0.3913(3) 0.0316(8) Uani 1 d .
H22 H 0.2125 0.4015 0.3163 0.038 Uiso 1 calc R
O2 O 0.8197(4) 0.2187(4) 0.0441(3) 0.0660(13) Uani 1 d .
H2A H 0.7703 0.2590 0.0747 0.079 Uiso 1 d R
C23 C 0.9351(4) 0.3128(5) 0.0821(4) 0.0480(12) Uani 1 d .
H23A H 0.9731 0.3173 0.1641 0.072 Uiso 1 calc GR
H23B H 0.9048 0.4104 0.0512 0.072 Uiso 1 calc GR
H23C H 1.0089 0.2773 0.0578 0.072 Uiso 1 calc GR
O3 O 0.2317(4) 0.5957(4) 0.1601(3) 0.0590(10) Uani 1 d .
H3A H 0.2079 0.6211 0.0930 0.071 Uiso 1 d R
C24 C 0.1603(5) 0.6900(5) 0.2061(4) 0.0443(10) Uani 1 d .
H24A H 0.1912 0.6706 0.2865 0.066 Uiso 1 calc GR
H24B H 0.0576 0.6740 0.1691 0.066 Uiso 1 calc GR
H24C H 0.1822 0.7913 0.1949 0.066 Uiso 1 calc GR

loop_
_atom_site_aniso_label
_atom_site_aniso_U_11
_atom_site_aniso_U_22
_atom_site_aniso_U_33
_atom_site_aniso_U_23
_atom_site_aniso_U_13
_atom_site_aniso_U_12
Rh1 0.02496(10) 0.02045(11) 0.01658(11) -0.00067(13) 0.00947(8) 0.00130(14)
O1 0.0257(9) 0.0309(17) 0.0218(10) -0.0044(13) 0.0075(8) 0.0042(13)
N1 0.0304(14) 0.0222(13) 0.0140(12) -0.0017(10) 0.0124(11) 0.0001(11)
C1 0.0322(16) 0.031(2) 0.0145(14) 0.0007(13) 0.0149(13) -0.0008(14)
C2 0.0352(19) 0.027(2) 0.0190(16) -0.0036(15) 0.0143(14) 0.0035(16)
C3 0.0289(17) 0.026(2) 0.0215(17) 0.0002(15) 0.0101(14) -0.0027(15)
C4 0.0364(16) 0.027(2) 0.0182(14) 0.0010(12) 0.0107(13) 0.0000(13)
C5 0.042(2) 0.024(2) 0.025(2) 0.0029(16) 0.0161(17) 0.0063(16)
C6 0.026(2) 0.034(2) 0.020(2) -0.0037(17) 0.0070(16) 0.0080(18)
C7 0.0202(19) 0.041(2) 0.0197(19) -0.0024(18) 0.0077(16) -0.0031(17)
C8 0.0356(17) 0.0181(15) 0.0204(16) -0.0010(12) 0.0128(13) -0.0013(13)
C9 0.0340(17) 0.0239(16) 0.0199(16) 0.0016(13) 0.0099(14) -0.0036(13)
C10 0.0288(13) 0.0214(16) 0.0237(13) 0.000(2) 0.0080(11) -0.0071(19)
C11 0.0300(17) 0.0316(18) 0.038(2) 0.0050(15) 0.0097(16) -0.0023(14)
C12 0.0327(16) 0.037(3) 0.0395(19) 0.0110(18) 0.0015(14) -0.0047(16)
C13 0.042(2) 0.053(3) 0.0251(19) 0.0048(18) 0.0035(17) -0.0135(19)
C14 0.042(2) 0.034(2) 0.0259(19) -0.0022(16) 0.0111(16) -0.0124(16)
C15 0.043(2) 0.0255(18) 0.0279(18) -0.0018(15) 0.0125(16) -0.0044(15)
C16 0.0282(15) 0.0194(15) 0.0210(15) 0.0015(11) 0.0102(13) 0.0000(11)
C17 0.0298(13) 0.023(2) 0.0216(14) 0.0004(13) 0.0133(11) -0.0028(13)
C18 0.0355(14) 0.0288(17) 0.0217(13) 0.004(2) 0.0110(11) 0.000(2)
C19 0.061(3) 0.038(2) 0.0244(18) -0.0021(16) 0.0203(18) -0.0172(18)
C20 0.076(3) 0.0277(18) 0.042(2) -0.0094(17) 0.046(2) -0.0142(19)
C21 0.054(2) 0.031(2) 0.051(3) -0.0022(18) 0.039(2) -0.0013(18)
C22 0.0363(18) 0.0323(19) 0.0306(19) 0.0033(16) 0.0178(16) 0.0018(15)
O2 0.065(2) 0.088(3) 0.065(2) -0.045(2) 0.0467(17) -0.0430(19)
C23 0.037(2) 0.055(3) 0.056(3) -0.012(2) 0.022(2) -0.0024(17)
O3 0.087(2) 0.057(2) 0.0475(19) 0.0225(16) 0.0420(18) 0.0411(19)
C24 0.054(3) 0.039(2) 0.042(2) -0.0011(19) 0.021(2) 0.010(2)

loop_
_atom_type_symbol
_atom_type_description
_atom_type_scat_dispersion_real
_atom_type_scat_dispersion_imag
_atom_type_scat_source
C C 0.0033 0.0016 'International Tables Vol C Tables 4.2.6.8 and 6.1.1.4'
H H 0.0000 0.0000 'International Tables Vol C Tables 4.2.6.8 and 6.1.1.4'
N N 0.0061 0.0033 'International Tables Vol C Tables 4.2.6.8 and 6.1.1.4'
O O 0.0106 0.0060 'International Tables Vol C Tables 4.2.6.8 and 6.1.1.4'
Rh Rh -1.1178 0.9187 'International Tables Vol C Tables 4.2.6.8 and 6.1.1.4'

loop_
_geom_angle_atom_site_label_1
_geom_angle_atom_site_label_2
_geom_angle_atom_site_label_3
_geom_angle
O1 Rh1 N1 90.46(10)
O1 Rh1 C1 96.48(12)
O1 Rh1 C2 95.23(13)
O1 Rh1 C6 158.77(15)
O1 Rh1 C7 155.95(16)
C1 Rh1 N1 152.81(13)
C2 Rh1 N1 166.68(12)
C2 Rh1 C1 38.21(16)
C6 Rh1 N1 98.10(15)
C6 Rh1 C1 67.49(17)
C6 Rh1 C2 80.75(16)
C6 Rh1 C7 39.03(13)
C7 Rh1 N1 103.26(15)
C7 Rh1 C1 80.35(17)
C7 Rh1 C2 67.49(17)
C10 O1 Rh1 126.85(19)
C8 N1 Rh1 105.68(18)
C16 N1 Rh1 120.02(19)
C16 N1 C8 111.2(2)
Rh1 C1 H1 123.4
C2 C1 Rh1 70.5(2)
C2 C1 H1 123.4
C2 C1 C5 106.2(3)
C5 C1 Rh1 96.0(2)
C5 C1 H1 123.4
Rh1 C2 H2 123.2
C1 C2 Rh1 71.3(2)
C1 C2 H2 123.2
C1 C2 C3 106.4(3)
C3 C2 Rh1 96.2(2)
C3 C2 H2 123.2
C2 C3 H3 117.5
C2 C3 C4 100.7(3)
C2 C3 C7 99.8(3)
C4 C3 H3 117.5
C7 C3 H3 117.5
C7 C3 C4 100.8(3)
C3 C4 H4A 112.9
C3 C4 H4B 112.9
H4A C4 H4B 110.3
C5 C4 C3 94.3(3)
C5 C4 H4A 112.9
C5 C4 H4B 112.9
C1 C5 H5 117.2
C1 C5 C6 99.3(3)
C4 C5 C1 100.9(3)
C4 C5 H5 117.2
C4 C5 C6 102.0(3)
C6 C5 H5 117.2
Rh1 C6 H6 123.3
C5 C6 Rh1 97.3(3)
C5 C6 H6 123.3
C7 C6 Rh1 71.1(3)
C7 C6 C5 105.4(4)
C7 C6 H6 123.3
Rh1 C7 H7 123.3
C3 C7 Rh1 96.5(3)
C3 C7 H7 123.3
C6 C7 Rh1 69.9(3)
C6 C7 C3 106.6(5)
C6 C7 H7 123.3
N1 C8 H8A 109.0
N1 C8 H8B 109.0
H8A C8 H8B 107.8
C9 C8 N1 112.7(3)
C9 C8 H8A 109.0
C9 C8 H8B 109.0
C10 C9 C8 121.5(3)
C14 C9 C8 119.1(3)
C14 C9 C10 119.3(3)
O1 C10 C9 122.4(3)
O1 C10 C11 118.9(4)
C11 C10 C9 118.7(3)
C10 C11 H11 119.5
C10 C11 C12 121.0(4)
C12 C11 H11 119.5
C11 C12 H12 120.0
C13 C12 C11 120.0(4)
C13 C12 H12 120.0
C12 C13 H13 120.3
C12 C13 C14 119.3(4)
C14 C13 H13 120.3
C9 C14 C13 121.6(4)
C9 C14 H14 119.2
C13 C14 H14 119.2
H15A C15 H15B 109.5
H15A C15 H15C 109.5
H15B C15 H15C 109.5
C16 C15 H15A 109.5
C16 C15 H15B 109.5
C16 C15 H15C 109.5
N1 C16 C15 110.8(3)
N1 C16 H16 107.7
N1 C16 C17 111.8(3)
C15 C16 H16 107.7
C15 C16 C17 111.0(3)
C17 C16 H16 107.7
C18 C17 C16 120.5(3)
C18 C17 C22 118.3(3)
C22 C17 C16 121.2(3)
C17 C18 H18 119.8
C17 C18 C19 120.3(4)
C19 C18 H18 119.8
C18 C19 H19 119.8
C20 C19 C18 120.4(4)
C20 C19 H19 119.8
C19 C20 H20 120.2
C21 C20 C19 119.6(4)
C21 C20 H20 120.2
C20 C21 H21 119.6
C20 C21 C22 120.9(4)
C22 C21 H21 119.6
C17 C22 H22 119.8
C21 C22 C17 120.4(4)
C21 C22 H22 119.8
C23 O2 H2A 98.2
O2 C23 H23A 109.5
O2 C23 H23B 109.5
O2 C23 H23C 109.5
H23A C23 H23B 109.5
H23A C23 H23C 109.5
H23B C23 H23C 109.5
C24 O3 H3A 106.3
O3 C24 H24A 109.5
O3 C24 H24B 109.5
O3 C24 H24C 109.5
H24A C24 H24B 109.5
H24A C24 H24C 109.5
H24B C24 H24C 109.5

loop_
_geom_bond_atom_site_label_1
_geom_bond_atom_site_label_2
_geom_bond_distance
Rh1 O1 2.049(2)
Rh1 N1 2.155(3)
Rh1 C1 2.134(3)
Rh1 C2 2.124(4)
Rh1 C6 2.097(5)
Rh1 C7 2.113(5)
O1 C10 1.348(3)
N1 C8 1.506(4)
N1 C16 1.497(4)
C1 H1 1.0000
C1 C2 1.394(6)
C1 C5 1.539(5)
C2 H2 1.0000
C2 C3 1.538(5)
C3 H3 1.0000
C3 C4 1.545(5)
C3 C7 1.540(6)
C4 H4A 0.9900
C4 H4B 0.9900
C4 C5 1.533(5)
C5 H5 1.0000
C5 C6 1.545(6)
C6 H6 1.0000
C6 C7 1.407(5)
C7 H7 1.0000
C8 H8A 0.9900
C8 H8B 0.9900
C8 C9 1.505(5)
C9 C10 1.418(5)
C9 C14 1.389(5)
C10 C11 1.395(5)
C11 H11 0.9500
C11 C12 1.398(5)
C12 H12 0.9500
C12 C13 1.387(6)
C13 H13 0.9500
C13 C14 1.389(6)
C14 H14 0.9500
C15 H15A 0.9800
C15 H15B 0.9800
C15 H15C 0.9800
C15 C16 1.523(5)
C16 H16 1.0000
C16 C17 1.527(4)
C17 C18 1.391(4)
C17 C22 1.407(5)
C18 H18 0.9500
C18 C19 1.396(5)
C19 H19 0.9500
C19 C20 1.384(6)
C20 H20 0.9500
C20 C21 1.370(6)
C21 H21 0.9500
C21 C22 1.384(5)
C22 H22 0.9500
O2 H2A 0.8400
O2 C23 1.388(5)
C23 H23A 0.9800
C23 H23B 0.9800
C23 H23C 0.9800
O3 H3A 0.8400
O3 C24 1.407(5)
C24 H24A 0.9800
C24 H24B 0.9800
C24 H24C 0.9800

loop_
_geom_torsion_atom_site_label_1
_geom_torsion_atom_site_label_2
_geom_torsion_atom_site_label_3
_geom_torsion_atom_site_label_4
_geom_torsion
Rh1 O1 C10 C9 -23.9(6)
Rh1 O1 C10 C11 157.8(3)
Rh1 N1 C8 C9 -72.9(3)
Rh1 N1 C16 C15 -51.9(3)
Rh1 N1 C16 C17 -176.27(19)
Rh1 C1 C2 C3 91.1(3)
Rh1 C1 C5 C4 -105.4(2)
Rh1 C1 C5 C6 -1.2(3)
Rh1 C2 C3 C4 105.4(2)
Rh1 C2 C3 C7 2.3(3)
Rh1 C6 C7 C3 -91.0(3)
O1 Rh1 N1 C8 42.9(2)
O1 Rh1 N1 C16 -83.7(2)
O1 Rh1 C1 C2 90.2(3)
O1 Rh1 C1 C5 -164.7(2)
O1 Rh1 C2 C1 -93.8(3)
O1 Rh1 C2 C3 160.9(2)
O1 Rh1 C6 C5 42.2(6)
O1 Rh1 C6 C7 146.0(3)
O1 Rh1 C7 C3 -44.9(5)
O1 Rh1 C7 C6 -150.2(3)
O1 C10 C11 C12 177.9(4)
N1 Rh1 O1 C10 0.4(4)
N1 Rh1 C1 C2 -166.0(2)
N1 Rh1 C1 C5 -60.9(4)
N1 Rh1 C2 C1 151.2(5)
N1 Rh1 C2 C3 46.0(7)
N1 Rh1 C6 C5 155.1(3)
N1 Rh1 C6 C7 -101.1(3)
N1 Rh1 C7 C3 -168.1(3)
N1 Rh1 C7 C6 86.5(3)
N1 C8 C9 C10 54.2(4)
N1 C8 C9 C14 -127.5(3)
N1 C16 C17 C18 -127.0(4)
N1 C16 C17 C22 53.9(4)
C1 Rh1 O1 C10 154.0(4)
C1 Rh1 N1 C8 -62.4(3)
C1 Rh1 N1 C16 171.0(3)
C1 Rh1 C2 C3 -105.3(3)
C1 Rh1 C6 C5 -0.9(2)
C1 Rh1 C6 C7 102.9(3)
C1 Rh1 C7 C3 39.4(3)
C1 Rh1 C7 C6 -66.0(3)
C1 C2 C3 C4 33.1(4)
C1 C2 C3 C7 -70.0(4)
C1 C5 C6 Rh1 1.2(3)
C1 C5 C6 C7 -71.1(5)
C2 Rh1 O1 C10 -167.6(4)
C2 Rh1 N1 C8 158.3(5)
C2 Rh1 N1 C16 31.7(7)
C2 Rh1 C1 C5 105.1(3)
C2 Rh1 C6 C5 -38.3(3)
C2 Rh1 C6 C7 65.5(3)
C2 Rh1 C7 C3 1.8(2)
C2 Rh1 C7 C6 -103.6(4)
C2 C1 C5 C4 -34.0(4)
C2 C1 C5 C6 70.2(4)
C2 C3 C4 C5 -51.1(3)
C2 C3 C7 Rh1 -2.3(3)
C2 C3 C7 C6 68.6(5)
C3 C4 C5 C1 51.4(3)
C3 C4 C5 C6 -50.6(3)
C4 C3 C7 Rh1 -105.3(3)
C4 C3 C7 C6 -34.4(5)
C4 C5 C6 Rh1 104.5(3)
C4 C5 C6 C7 32.2(5)
C5 C1 C2 Rh1 -90.7(2)
C5 C1 C2 C3 0.4(4)
C5 C6 C7 Rh1 92.5(3)
C5 C6 C7 C3 1.6(6)
C6 Rh1 O1 C10 114.6(5)
C6 Rh1 N1 C8 -117.6(2)
C6 Rh1 N1 C16 115.7(3)
C6 Rh1 C1 C2 -104.2(3)
C6 Rh1 C1 C5 0.9(2)
C6 Rh1 C2 C1 65.1(3)
C6 Rh1 C2 C3 -40.1(3)
C6 Rh1 C7 C3 105.4(5)
C7 Rh1 O1 C10 -125.1(5)
C7 Rh1 N1 C8 -157.1(2)
C7 Rh1 N1 C16 76.3(3)
C7 Rh1 C1 C2 -65.7(3)
C7 Rh1 C1 C5 39.4(3)
C7 Rh1 C2 C1 103.5(3)
C7 Rh1 C2 C3 -1.8(2)
C7 Rh1 C6 C5 -103.8(4)
C7 C3 C4 C5 51.1(3)
C8 N1 C16 C15 -175.9(3)
C8 N1 C16 C17 59.7(3)
C8 C9 C10 O1 1.4(6)
C8 C9 C10 C11 179.8(3)
C8 C9 C14 C13 -179.3(3)
C9 C10 C11 C12 -0.6(6)
C10 C9 C14 C13 -0.9(6)
C10 C11 C12 C13 -0.9(6)
C11 C12 C13 C14 1.4(6)
C12 C13 C14 C9 -0.5(6)
C14 C9 C10 O1 -176.9(4)
C14 C9 C10 C11 1.4(6)
C15 C16 C17 C18 108.7(4)
C15 C16 C17 C22 -70.4(4)
C16 N1 C8 C9 58.9(3)
C16 C17 C18 C19 -179.3(4)
C16 C17 C22 C21 179.8(3)
C17 C18 C19 C20 -0.7(7)
C18 C17 C22 C21 0.7(6)
C18 C19 C20 C21 0.9(6)
C19 C20 C21 C22 -0.3(6)
C20 C21 C22 C17 -0.5(6)
C22 C17 C18 C19 -0.1(7)
